data_1530118
loop_
_publ_author_name
'Kalinin, V.P.'
'Ilyukhin, V.V.'
'Belov, N.V.'

_publ_section_title
;
 About the crystal structure of the triclinic modification of potassium
 iodate
;
_journal_name_full 'Doklady Akademii Nauk SSSR'
_journal_page_first 590
_journal_page_last 593
_journal_volume 239
_journal_year 1978
_chemical_formula_sum 'I K O3'
_chemical_name_systematic 'K (I O3)'
_space_group_IT_number 1
_symmetry_space_group_name_Hall 'P 1'
_symmetry_space_group_name_H-M 'P 1'
_cell_angle_alpha 109.06
_cell_angle_beta 109.27
_cell_angle_gamma 109.29
_cell_formula_units_Z 4
_cell_length_a 7.71
_cell_length_b 7.701
_cell_length_c 7.698
_cell_volume 355.253
_citation_journal_id_ASTM DANKAS
_cod_data_source_file Kalinin_DANKAS_1978_1267.cif
_cod_data_source_block I1K1O3
_cod_original_cell_volume 355.2532
_cod_original_formula_sum 'I1 K1 O3'
_cod_database_code 1530118

loop_
_symmetry_equiv_pos_as_xyz
x,y,z

loop_
_atom_site_label
_atom_site_type_symbol
_atom_site_fract_x
_atom_site_fract_y
_atom_site_fract_z
_atom_site_occupancy
_atom_site_U_iso_or_equiv
O9 O-2 0.287 0.024 0.346 1 0.0
O4 O-2 -0.007 0.303 0.317 1 0.0
O3 O-2 0.845 0.046 -0.192 1 0.0
I3 I+5 0.4936 -0.0022 0.5092 1 0.0
I1 I+5 0 0 0 1 0.0
O6 O-2 0.841 0.586 0.341 1 0.0
O11 O-2 0.286 0.485 -0.188 1 0.0
O10 O-2 0.345 0.339 0.095 1 0.0
O8 O-2 0.342 -0.203 0.548 1 0.0
I4 I+5 0.4928 0.4913 0.0163 1 0.0
K3 K+1 0.5145 0.0023 0.0211 1 0.0
K4 K+1 0.4965 0.5084 0.5292 1 0.0
K1 K+1 0.0072 0.0208 0.5116 1 0.0
O1 O-2 0.079 -0.152 -0.154 1 0.0
O2 O-2 0.793 -0.199 -0.007 1 0.0
O5 O-2 0.791 0.343 0.539 1 0.0
O12 O-2 0.528 0.297 -0.149 1 0.0
K2 K+1 0.0047 0.5122 0.0179 1 0.0
I2 I+5 -0.0132 0.5067 0.5076 1 0.0
O7 O-2 0.533 -0.156 0.309 1 0.0
